data_7705996
loop_
_publ_author_name
'Valentine, Andrew J.'
'Geer, Ana M.'
'Taylor, Laurence J.'
'Teale, Andrew M.'
'Wood, Katherine E.'
'Williams, Huw E. L.'
'Lewis, William'
'Argent, Stephen P.'
'McMaster, Jonathan'
'Kays, Deborah L.'

_publ_section_title
;
 Structural and electronic studies of substituted m-terphenyl lithium
 complexes.
;
_journal_issue 2
_journal_name_full 'Dalton transactions (Cambridge, England : 2003)'
_journal_page_first 722
_journal_page_last 728
_journal_paper_doi 10.1039/d0dt03972a
_journal_volume 50
_journal_year 2021
_chemical_formula_moiety 'C45.985 H40 F5.955 Li2'
_chemical_formula_sum 'C46 H40 F6 Li2'
_chemical_formula_weight 720.66
_space_group_crystal_system monoclinic
_space_group_IT_number 15
_space_group_name_Hall '-C 2yc'
_space_group_name_H-M_alt 'C 1 2/c 1'
_atom_sites_solution_hydrogens geom
_atom_sites_solution_primary dual
_atom_sites_solution_secondary difmap
_audit_creation_date 2020-07-02
_audit_creation_method
;
Olex2 1.3
(compiled 2020.02.04 svn.rd84adfe8 for OlexSys, GUI svn.r6032)
;
_audit_update_record
;
2020-11-18 deposited with the CCDC.	2020-12-04 downloaded from the CCDC.
;
_cell_angle_alpha 90
_cell_angle_beta 115.087(4)
_cell_angle_gamma 90
_cell_formula_units_Z 4
_cell_length_a 16.2343(6)
_cell_length_b 16.3983(5)
_cell_length_c 15.5748(5)
_cell_measurement_reflns_used 10684
_cell_measurement_temperature 120(2)
_cell_measurement_theta_max 74.4220
_cell_measurement_theta_min 4.0640
_cell_volume 3755.1(2)
_computing_cell_refinement 'CrysAlisPro 1.171.38.43 (Rigaku OD, 2015)'
_computing_data_collection 'CrysAlisPro 1.171.38.43 (Rigaku OD, 2015)'
_computing_data_reduction 'CrysAlisPro 1.171.38.43 (Rigaku OD, 2015)'
_computing_molecular_graphics 'Olex2 1.3 (Dolomanov et al., 2009)'
_computing_publication_material 'Olex2 1.3 (Dolomanov et al., 2009)'
_computing_structure_refinement 'SHELXL 2018/3 (Sheldrick, 2015)'
_computing_structure_solution 'SHELXT 2014/4 (Sheldrick, 2014)'
_diffrn_ambient_environment 'N2 gas'
_diffrn_ambient_temperature 120(2)
_diffrn_crystal_treatment 'flash frozen in gaseous N2'
_diffrn_detector 'CCD area detector'
_diffrn_detector_area_resol_mean 10.3613
_diffrn_detector_type 'Agilent Diffraction Atlas detector'
_diffrn_measured_fraction_theta_full 1.000
_diffrn_measured_fraction_theta_max 0.990
_diffrn_measurement_details
'List of Runs (angles in degrees, time in seconds): # Type Start End Width t~exp~ \w \q \k \f Frames -------------------------------------------------------------------------- 1 \w -125.00 48.00 1.00 10.00 -- -38.50 0.00 30.00 173 2 \w 23.00 98.00 1.00 10.00 -- 43.38-125.00 30.00 75 3 \w 35.00 98.00 1.00 40.00 -- 106.13 -45.00 120.00 63 4 \w 25.00 109.00 1.00 40.00 -- 106.13 -95.00 -30.00 84 5 \w 31.00 91.00 1.00 40.00 -- 106.13 -30.00 60.00 60 6 \w 35.00 98.00 1.00 40.00 -- 106.13 -45.00 -30.00 63 7 \w 61.00 178.00 1.00 40.00 -- 106.13 15.00 30.00 117 8 \w 94.00 178.00 1.00 40.00 -- 106.13 125.00 30.00 84 9 \w 31.00 91.00 1.00 40.00 -- 106.13 -30.00-120.00 60 10 \w 35.00 121.00 1.00 40.00 -- 106.13-125.00 120.00 86 11 \w 12.00 117.00 1.00 10.00 -- 43.38 77.00 0.00 105 12 \w 12.00 117.00 1.00 10.00 -- 43.38 77.00-180.00 105 13 \w 12.00 117.00 1.00 10.00 -- 43.38 77.00 -90.00 105 14 \w 75.00 178.00 1.00 40.00 -- 106.13 77.00 -90.00 103 15 \w 79.00 176.00 1.00 40.00 -- 106.13 61.00 120.00 97 16 \w 79.00 176.00 1.00 40.00 -- 106.13 61.00 60.00 97 17 \w 79.00 176.00 1.00 40.00 -- 106.13 61.00-120.00 97 18 \w 75.00 178.00 1.00 40.00 -- 106.13 77.00 0.00 103 19 \w 61.00 178.00 1.00 40.00 -- 106.13 15.00-120.00 117'
_diffrn_measurement_device '\k-geometry diffractometer'
_diffrn_measurement_device_type 'SuperNova, Dual, Cu at zero, Atlas'
_diffrn_measurement_method '\w scans'
_diffrn_measurement_specimen_support 'MiTeGen micromount'
_diffrn_orient_matrix_type 'CrysAlisPro convention (1999,Acta A55,543-557)'
_diffrn_orient_matrix_UB_11 0.0065825000
_diffrn_orient_matrix_UB_12 -0.0726642000
_diffrn_orient_matrix_UB_13 -0.0594672000
_diffrn_orient_matrix_UB_21 -0.0632344000
_diffrn_orient_matrix_UB_22 0.0444794000
_diffrn_orient_matrix_UB_23 -0.0913857000
_diffrn_orient_matrix_UB_31 0.0833063000
_diffrn_orient_matrix_UB_32 0.0395835000
_diffrn_orient_matrix_UB_33 -0.0063849000
_diffrn_radiation_collimation 'focusing mirrors'
_diffrn_radiation_monochromator mirror
_diffrn_radiation_probe x-ray
_diffrn_radiation_type 'Cu K\a'
_diffrn_radiation_wavelength 1.54184
_diffrn_radiation_wavelength_determination fundamental
_diffrn_radiation_xray_symbol K-L~2,3~
_diffrn_reflns_av_R_equivalents 0.0275
_diffrn_reflns_av_unetI/netI 0.0148
_diffrn_reflns_Laue_measured_fraction_full 1.000
_diffrn_reflns_Laue_measured_fraction_max 0.990
_diffrn_reflns_limit_h_max 20
_diffrn_reflns_limit_h_min -18
_diffrn_reflns_limit_k_max 20
_diffrn_reflns_limit_k_min -20
_diffrn_reflns_limit_l_max 19
_diffrn_reflns_limit_l_min -19
_diffrn_reflns_number 21864
_diffrn_reflns_point_group_measured_fraction_full 1.000
_diffrn_reflns_point_group_measured_fraction_max 0.990
_diffrn_reflns_theta_full 67.684
_diffrn_reflns_theta_max 74.536
_diffrn_reflns_theta_min 4.038
_diffrn_source 'micro-focus sealed X-ray tube'
_diffrn_source_current 0.8
_diffrn_source_power 0.04
_diffrn_source_target Cu
_diffrn_source_type 'Agilent Diffraction microfocus tube'
_diffrn_source_voltage 50
_exptl_absorpt_coefficient_mu 0.763
_exptl_absorpt_correction_T_max 0.959
_exptl_absorpt_correction_T_min 0.855
_exptl_absorpt_correction_type gaussian
_exptl_absorpt_process_details
;
CrysAlisPro 1.171.38.43 (Rigaku Oxford Diffraction, 2015)
Numerical absorption correction based on gaussian integration over
			a multifaceted crystal model
Empirical absorption correction using spherical harmonics,
 implemented in SCALE3 ABSPACK scaling algorithm.
;
_exptl_crystal_colour 'clear colourless'
_exptl_crystal_colour_lustre clear
_exptl_crystal_colour_primary colourless
_exptl_crystal_density_diffrn 1.275
_exptl_crystal_description needle
_exptl_crystal_F_000 1504
_exptl_crystal_recrystallization_method 'Recrystallised from hexane at -30'
_exptl_crystal_size_max 0.49
_exptl_crystal_size_mid 0.113
_exptl_crystal_size_min 0.088
_refine_diff_density_max 0.236
_refine_diff_density_min -0.247
_refine_diff_density_rms 0.037
_refine_ls_extinction_method none
_refine_ls_goodness_of_fit_ref 1.048
_refine_ls_hydrogen_treatment constr
_refine_ls_matrix_type full
_refine_ls_number_parameters 291
_refine_ls_number_reflns 3818
_refine_ls_number_restraints 274
_refine_ls_restrained_S_all 1.077
_refine_ls_R_factor_all 0.0408
_refine_ls_R_factor_gt 0.0369
_refine_ls_shift/su_max 0.001
_refine_ls_shift/su_mean 0.000
_refine_ls_structure_factor_coef Fsqd
_refine_ls_weighting_details 'w=1/[\s^2^(Fo^2^)+(0.0488P)^2^+1.8878P] where P=(Fo^2^+2Fc^2^)/3'
_refine_ls_weighting_scheme calc
_refine_ls_wR_factor_gt 0.0943
_refine_ls_wR_factor_ref 0.0979
_reflns_Friedel_coverage 0.000
_reflns_number_gt 3440
_reflns_number_total 3818
_reflns_threshold_expression 'I > 2\s(I)'
_cod_data_source_file d0dt03972a2.cif
_cod_data_source_block liajvf
_cod_depositor_comments 'Adding full bibliography for 7705994--7706001.cif.'
_cod_database_code 7705996
_nottingham_internal_coll_name LIAJVF
_nottingham_internal_coll_number 16599
_nottingham_internal_coll_client AJV/DLK
_nottingham_internal_coll_type custom
_nottingham_internal_coll_frame_method 'ofand \w scans'
_nottingham_internal_coll_frame_time 'degrees,, 10.00, 40.00'
_nottingham_internal_coll_frame_width 'in, 1.00'
_nottingham_internal_coll_user pcxav1
_nottingham_internal_coll_date 24/10/2016
_nottingham_internal_coll_location NOTTS
_nottingham_internal_coll_instrument 'SN, XDA 017/09'
_nottingham_internal_process_date 28/10/2016
_nottingham_internal_process_user pcxav1
_nottingham_internal_solution_date 30/11/16
_nottingham_internal_solution_user pcxav1
_nottingham_internal_refinement_date 30/11/16
_nottingham_internal_refinement_user pcxav1/pczspa
_nottingham_internal_self_archive_date 30/11/16
_nottingham_internal_self_validation_date 30/11/16
_nottingham_internal_self_validation_user pcxav1
_nottingham_internal_validation_date 08/06/2020
_nottingham_internal_validation_user pczspa
_shelx_shelxl_version_number 2018/3
_chemical_oxdiff_formula 'C23 H20 F3 Li1'
_chemical_oxdiff_usercomment 'LIAJVF #16599 SN-1067 IN FOMBLIN FILM ON MICROMOUNT FOR AJV/DLK'
_shelx_space_group_comment
;
The symmetry employed for this shelxl refinement is uniquely defined
by the following loop, which should always be used as a source of
symmetry information in preference to the above space-group names.
They are only intended as comments.
;
_reflns_odcompleteness_completeness 99.97
_reflns_odcompleteness_iscentric 1
_reflns_odcompleteness_theta 67.13
_olex2_refinement_description
;
1. Fixed Uiso
 At 1.2 times of:
  All C(H) groups
 At 1.5 times of:
  All C(H,H,H) groups
2. Shared sites
{C23A, C23B, C23C}
3. Uiso/Uaniso restraints and constraints
F1B \\sim F2B \\sim F3B \\sim F1A \\sim F2A \\sim F3A \\sim F1C \\sim F3C \\sim
F2C: within 2.5A with sigma of 0.01 and sigma for terminal atoms of 0.02 within
2.5A
Uanis(C23A) = Uanis(C23B) = Uanis(C23C)
4. Rigid body (RIGU) restrains
 F1B, F2B, F3B, F1A, F2A, F3A, F1C, F3C, F2C
 with sigma for 1-2 distances of 0.004 and sigma for 1-3 distances of 0.004
5. Same fragment restrains
{C23B, F2B, F3B, F1B} sigma for 1-2: 0.02, 1-3: 0.04
{C23B, F1B, F3B, F2B} sigma for 1-2: 0.02, 1-3: 0.04
as in
{C23B, F1B, F2B, F3B}
{C23B, F1B, F2B, F3B} sigma for 1-2: 0.02, 1-3: 0.04
{C23B, F2B, F3B, F1B} sigma for 1-2: 0.02, 1-3: 0.04
{C23B, F1B, F3B, F2B} sigma for 1-2: 0.02, 1-3: 0.04
as in
{C23A, F1A, F2A, F3A}
{C23B, F1B, F2B, F3B} sigma for 1-2: 0.02, 1-3: 0.04
{C23B, F2B, F3B, F1B} sigma for 1-2: 0.02, 1-3: 0.04
{C23B, F1B, F3B, F2B} sigma for 1-2: 0.02, 1-3: 0.04
as in
{C23C, F1C, F3C, F2C}
6. Others
 1*[Sof(C23B)+Sof(F1B)+Sof(F2B)+Sof(F3B)]+1*[Sof(C23A)+Sof(F1A)+Sof(F2A)+
 Sof(F3A)]+1*[Sof(C23C)+Sof(F1C)+Sof(F3C)+Sof(F2C)]=1 with esd of 0.002
 Sof(C23B)=Sof(F1B)=Sof(F2B)=Sof(F3B)=FVAR(1)
 Sof(C23A)=Sof(F1A)=Sof(F2A)=Sof(F3A)=FVAR(2)
 Sof(C23C)=Sof(F1C)=Sof(F3C)=Sof(F2C)=FVAR(3)
7.a Aromatic/amide H refined with riding coordinates:
 C3(H3), C5(H5), C9(H9), C10(H10), C11(H11), C17(H17), C18(H18), C19(H19)
7.b Idealised Me refined as rotating group:
 C13(H13A,H13B,H13C), C14(H14A,H14B,H14C), C21(H21A,H21B,H21C), C22(H22A,H22B,
 H22C)
;
_olex2_date_sample_data_collection 2016-10-24
_olex2_date_sample_submission 2016-10-21
_olex2_exptl_crystal_mounting_method 'in fomblin film on a micromount'
_olex2_submission_original_sample_id LIAJVF
_olex2_submission_special_instructions 'No special instructions were received'
_oxdiff_exptl_absorpt_empirical_details
'Empirical correction (ABSPACK) includes: - Absorption correction using spherical harmonics - Frame scaling'
_oxdiff_exptl_absorpt_empirical_full_max 1.938
_oxdiff_exptl_absorpt_empirical_full_min 0.569

loop_
_space_group_symop_operation_xyz
'x, y, z'
'-x, y, -z+1/2'
'x+1/2, y+1/2, z'
'-x+1/2, y+1/2, -z+1/2'
'-x, -y, -z'
'x, -y, z-1/2'
'-x+1/2, -y+1/2, -z'
'x+1/2, -y+1/2, z-1/2'

loop_
_atom_site_label
_atom_site_type_symbol
_atom_site_fract_x
_atom_site_fract_y
_atom_site_fract_z
_atom_site_U_iso_or_equiv
_atom_site_adp_type
_atom_site_occupancy
_atom_site_site_symmetry_order
_atom_site_calc_flag
_atom_site_refinement_flags_posn
_atom_site_refinement_flags_adp
_atom_site_refinement_flags_occupancy
_atom_site_disorder_assembly
_atom_site_disorder_group
C1 C 0.40179(6) 0.31740(6) 0.28085(7) 0.0221(2) Uani 1 1 d . . . . .
C2 C 0.38334(7) 0.26052(6) 0.33877(7) 0.0220(2) Uani 1 1 d . . . . .
C3 C 0.30736(7) 0.26535(6) 0.35855(7) 0.0243(2) Uani 1 1 d . . . . .
H3 H 0.297474 0.225238 0.397191 0.029 Uiso 1 1 calc R U . . .
C4 C 0.24633(7) 0.32910(6) 0.32143(7) 0.0243(2) Uani 1 1 d . . . . .
C5 C 0.26091(7) 0.38728(6) 0.26462(7) 0.0237(2) Uani 1 1 d . . . . .
H5 H 0.219520 0.431288 0.239461 0.028 Uiso 1 1 calc R U . . .
C6 C 0.33680(7) 0.38072(6) 0.24466(7) 0.0220(2) Uani 1 1 d . . . . .
C7 C 0.44541(7) 0.18855(6) 0.37774(7) 0.0231(2) Uani 1 1 d . . . . .
C8 C 0.51544(7) 0.19003(7) 0.47009(8) 0.0286(2) Uani 1 1 d . . . . .
C9 C 0.57034(8) 0.12150(8) 0.50378(8) 0.0360(3) Uani 1 1 d . . . . .
H9 H 0.618148 0.122241 0.565933 0.043 Uiso 1 1 calc R U . . .
C10 C 0.55676(9) 0.05254(8) 0.44877(9) 0.0383(3) Uani 1 1 d . . . . .
H10 H 0.595109 0.006421 0.472966 0.046 Uiso 1 1 calc R U . . .
C11 C 0.48721(8) 0.05066(7) 0.35830(9) 0.0365(3) Uani 1 1 d . . . . .
H11 H 0.477569 0.002845 0.320824 0.044 Uiso 1 1 calc R U . . .
C12 C 0.43106(7) 0.11830(7) 0.32153(8) 0.0292(2) Uani 1 1 d . . . . .
C13 C 0.52921(9) 0.26324(8) 0.53315(8) 0.0384(3) Uani 1 1 d . . . . .
H13A H 0.525540 0.313062 0.496950 0.058 Uiso 1 1 calc R U . . .
H13B H 0.589137 0.259998 0.586960 0.058 Uiso 1 1 calc R U . . .
H13C H 0.481896 0.264286 0.556548 0.058 Uiso 1 1 calc R U . . .
C14 C 0.35379(9) 0.11500(8) 0.22331(10) 0.0424(3) Uani 1 1 d . . . . .
H14A H 0.296985 0.130902 0.226550 0.064 Uiso 1 1 calc R U . . .
H14B H 0.347969 0.059386 0.198371 0.064 Uiso 1 1 calc R U . . .
H14C H 0.366369 0.152572 0.181405 0.064 Uiso 1 1 calc R U . . .
C15 C 0.34790(7) 0.44427(7) 0.18078(7) 0.0261(2) Uani 1 1 d . . . . .
C16 C 0.33130(8) 0.42359(9) 0.08710(8) 0.0370(3) Uani 1 1 d . . . . .
C17 C 0.33814(10) 0.48438(12) 0.02804(10) 0.0596(5) Uani 1 1 d . . . . .
H17 H 0.326215 0.471210 -0.035553 0.072 Uiso 1 1 calc R U . . .
C18 C 0.36166(11) 0.56273(12) 0.05945(13) 0.0686(5) Uani 1 1 d . . . . .
H18 H 0.365193 0.603272 0.017572 0.082 Uiso 1 1 calc R U . . .
C19 C 0.38012(10) 0.58264(9) 0.15148(13) 0.0566(4) Uani 1 1 d . . . . .
H19 H 0.397658 0.636810 0.173153 0.068 Uiso 1 1 calc R U . . .
C20 C 0.37345(8) 0.52426(7) 0.21376(9) 0.0361(3) Uani 1 1 d . . . . .
C21 C 0.30386(10) 0.33889(10) 0.04949(9) 0.0472(3) Uani 1 1 d . . . . .
H21A H 0.357084 0.302961 0.075061 0.071 Uiso 1 1 calc R U . . .
H21B H 0.279221 0.339666 -0.019862 0.071 Uiso 1 1 calc R U . . .
H21C H 0.257360 0.318698 0.068684 0.071 Uiso 1 1 calc R U . . .
C22 C 0.39330(10) 0.54755(8) 0.31404(12) 0.0497(4) Uani 1 1 d . . . . .
H22A H 0.336301 0.549712 0.321393 0.075 Uiso 1 1 calc R U . . .
H22B H 0.422663 0.601182 0.328343 0.075 Uiso 1 1 calc R U . . .
H22C H 0.433861 0.506923 0.357723 0.075 Uiso 1 1 calc R U . . .
Li1 Li 0.500000 0.24496(16) 0.250000 0.0325(6) Uani 1 2 d S T P . .
Li2 Li 0.500000 0.38720(16) 0.250000 0.0314(6) Uani 1 2 d S T P . .
C23B C 0.16251(8) 0.33340(7) 0.33820(8) 0.0317(3) Uani 0.717(12) 1 d D . P A 1
F1B F 0.09355(17) 0.2913(3) 0.2712(2) 0.0533(8) Uani 0.717(12) 1 d D U P A 1
F2B F 0.1324(3) 0.4081(2) 0.3391(4) 0.0526(9) Uani 0.717(12) 1 d D U P A 1
F3B F 0.1734(3) 0.2977(3) 0.4197(2) 0.0490(10) Uani 0.717(12) 1 d D U P A 1
C23A C 0.16251(8) 0.33340(7) 0.33820(8) 0.0317(3) Uani 0.052(2) 1 d D . P A 2
F1A F 0.1133(13) 0.2668(9) 0.3236(18) 0.057(4) Uiso 0.052(2) 1 d D U P A 2
F2A F 0.1010(13) 0.3899(12) 0.2849(14) 0.050(4) Uiso 0.052(2) 1 d D U P A 2
F3A F 0.1808(13) 0.3546(16) 0.4293(9) 0.062(4) Uiso 0.052(2) 1 d D U P A 2
C23C C 0.16251(8) 0.33340(7) 0.33820(8) 0.0317(3) Uani 0.224(12) 1 d D . P A 3
F1C F 0.0869(4) 0.3288(11) 0.2580(6) 0.057(2) Uani 0.224(12) 1 d D U P A 3
F3C F 0.1578(9) 0.2847(7) 0.4011(9) 0.045(2) Uani 0.224(12) 1 d D U P A 3
F2C F 0.1570(9) 0.4086(6) 0.3715(10) 0.0475(18) Uani 0.224(12) 1 d D U P A 3

loop_
_atom_site_aniso_label
_atom_site_aniso_U_11
_atom_site_aniso_U_22
_atom_site_aniso_U_33
_atom_site_aniso_U_23
_atom_site_aniso_U_13
_atom_site_aniso_U_12
C1 0.0214(5) 0.0241(5) 0.0222(4) -0.0019(4) 0.0107(4) -0.0014(4)
C2 0.0218(5) 0.0225(5) 0.0222(4) -0.0021(4) 0.0099(4) -0.0009(4)
C3 0.0259(5) 0.0240(5) 0.0265(5) 0.0015(4) 0.0143(4) -0.0016(4)
C4 0.0229(5) 0.0264(5) 0.0266(5) -0.0020(4) 0.0136(4) -0.0012(4)
C5 0.0222(5) 0.0234(5) 0.0258(5) -0.0001(4) 0.0105(4) 0.0023(4)
C6 0.0231(5) 0.0225(5) 0.0213(4) -0.0015(4) 0.0102(4) -0.0019(4)
C7 0.0223(5) 0.0237(5) 0.0272(5) 0.0027(4) 0.0142(4) -0.0005(4)
C8 0.0282(5) 0.0331(6) 0.0272(5) 0.0041(4) 0.0143(4) 0.0017(4)
C9 0.0326(6) 0.0441(7) 0.0313(6) 0.0121(5) 0.0135(5) 0.0088(5)
C10 0.0393(6) 0.0338(6) 0.0479(7) 0.0149(5) 0.0243(6) 0.0139(5)
C11 0.0392(6) 0.0258(5) 0.0489(7) 0.0000(5) 0.0230(5) 0.0042(5)
C12 0.0267(5) 0.0261(5) 0.0367(6) -0.0014(4) 0.0151(4) -0.0002(4)
C13 0.0389(6) 0.0445(7) 0.0279(5) -0.0049(5) 0.0103(5) 0.0016(5)
C14 0.0332(6) 0.0362(6) 0.0472(7) -0.0154(5) 0.0070(5) 0.0015(5)
C15 0.0220(5) 0.0289(5) 0.0294(5) 0.0065(4) 0.0127(4) 0.0037(4)
C16 0.0288(5) 0.0556(8) 0.0265(5) 0.0078(5) 0.0117(4) 0.0003(5)
C17 0.0476(8) 0.0943(13) 0.0337(7) 0.0257(8) 0.0141(6) -0.0074(8)
C18 0.0537(9) 0.0801(12) 0.0629(10) 0.0486(9) 0.0157(8) -0.0056(8)
C19 0.0464(8) 0.0362(7) 0.0842(12) 0.0258(7) 0.0250(8) 0.0006(6)
C20 0.0315(6) 0.0274(5) 0.0523(7) 0.0068(5) 0.0207(5) 0.0022(4)
C21 0.0438(7) 0.0697(9) 0.0286(6) -0.0124(6) 0.0157(5) -0.0045(6)
C22 0.0549(8) 0.0353(7) 0.0713(9) -0.0202(6) 0.0389(8) -0.0127(6)
Li1 0.0322(13) 0.0259(12) 0.0478(15) 0.000 0.0249(12) 0.000
Li2 0.0310(13) 0.0261(12) 0.0446(15) 0.000 0.0232(12) 0.000
C23B 0.0280(5) 0.0327(6) 0.0408(6) 0.0055(5) 0.0206(5) 0.0033(4)
F1B 0.0240(7) 0.0774(18) 0.0607(13) -0.0110(12) 0.0201(7) -0.0102(10)
F2B 0.0538(19) 0.0356(9) 0.097(3) 0.0191(12) 0.0592(18) 0.0200(10)
F3B 0.0419(12) 0.072(3) 0.0496(10) 0.0229(11) 0.0357(9) 0.0118(12)
C23A 0.0280(5) 0.0327(6) 0.0408(6) 0.0055(5) 0.0206(5) 0.0033(4)
C23C 0.0280(5) 0.0327(6) 0.0408(6) 0.0055(5) 0.0206(5) 0.0033(4)
F1C 0.0216(19) 0.091(6) 0.057(3) -0.004(4) 0.0167(17) -0.003(3)
F3C 0.045(4) 0.026(2) 0.088(5) 0.015(3) 0.050(4) 0.008(2)
F2C 0.043(4) 0.037(3) 0.082(5) 0.000(3) 0.044(3) 0.011(2)

loop_
_atom_type_symbol
_atom_type_description
_atom_type_scat_dispersion_real
_atom_type_scat_dispersion_imag
_atom_type_scat_source
C C 0.0181 0.0091 'International Tables Vol C Tables 4.2.6.8 and 6.1.1.4'
H H 0.0000 0.0000 'International Tables Vol C Tables 4.2.6.8 and 6.1.1.4'
F F 0.0727 0.0534 'International Tables Vol C Tables 4.2.6.8 and 6.1.1.4'
Li Li 0.0008 0.0003 'International Tables Vol C Tables 4.2.6.8 and 6.1.1.4'

loop_
_exptl_crystal_face_index_h
_exptl_crystal_face_index_k
_exptl_crystal_face_index_l
_exptl_crystal_face_perp_dist
8 5 -8 0.0403
-8 -5 8 0.0476
5 -9 -5 0.0364
6 -8 -5 0.0482
-4 9 5 0.0574
5 2 6 0.2316
-9 -5 1 0.1732
8 -4 -8 0.0351
-2 8 -5 0.1736
-1 4 -8 0.1954
1 11 0 0.0610
2 10 -3 0.0666
7 -6 -8 0.0293
-4 -9 6 0.0649
-4 10 3 0.0820
-6 8 6 0.0669

loop_
_geom_angle_atom_site_label_1
_geom_angle_atom_site_label_2
_geom_angle_atom_site_label_3
_geom_angle
_geom_angle_site_symmetry_1
_geom_angle_site_symmetry_3
_geom_angle_publ_flag
C2 C1 C6 114.43(9) . . ?
C2 C1 Li1 98.76(8) . 2_655 ?
C2 C1 Li1 98.76(8) . . ?
C2 C1 Li2 149.39(8) . 2_655 ?
C2 C1 Li2 149.39(8) . . ?
C6 C1 Li1 142.78(8) . . ?
C6 C1 Li1 142.78(8) . 2_655 ?
C6 C1 Li2 91.06(8) . 2_655 ?
C6 C1 Li2 91.06(8) . . ?
Li1 C1 Li1 0.00(12) 2_655 . ?
Li2 C1 Li1 64.45(9) 2_655 . ?
Li2 C1 Li1 64.45(9) 2_655 2_655 ?
Li2 C1 Li1 64.45(9) . 2_655 ?
Li2 C1 Li1 64.45(9) . . ?
Li2 C1 Li2 0.00(12) 2_655 . ?
C1 C2 C7 119.22(9) . . ?
C3 C2 C1 123.33(9) . . ?
C3 C2 C7 117.38(9) . . ?
C2 C3 H3 120.2 . . ?
C4 C3 C2 119.56(9) . . ?
C4 C3 H3 120.2 . . ?
C3 C4 C5 119.94(9) . . ?
C3 C4 C23B 120.41(9) . . ?
C3 C4 C23A 120.41(9) . . ?
C3 C4 C23C 120.41(9) . . ?
C5 C4 C23B 119.58(9) . . ?
C5 C4 C23A 119.58(9) . . ?
C5 C4 C23C 119.58(9) . . ?
C4 C5 H5 120.2 . . ?
C4 C5 C6 119.59(9) . . ?
C6 C5 H5 120.2 . . ?
C1 C6 C15 119.57(9) . . ?
C5 C6 C1 123.14(9) . . ?
C5 C6 C15 117.28(9) . . ?
C2 C7 Li1 78.70(7) . . ?
C2 C7 Li1 78.70(7) . 2_655 ?
C8 C7 C2 120.85(9) . . ?
C8 C7 Li1 112.18(7) . . ?
C8 C7 Li1 112.18(7) . 2_655 ?
C12 C7 C2 119.12(9) . . ?
C12 C7 C8 120.01(10) . . ?
C12 C7 Li1 80.74(8) . . ?
C12 C7 Li1 80.74(8) . 2_655 ?
Li1 C7 Li1 0.0 2_655 . ?
C7 C8 C13 120.85(10) . . ?
C9 C8 C7 118.88(11) . . ?
C9 C8 C13 120.24(10) . . ?
C8 C9 H9 119.3 . . ?
C10 C9 C8 121.33(11) . . ?
C10 C9 H9 119.3 . . ?
C9 C10 H10 120.1 . . ?
C9 C10 C11 119.85(11) . . ?
C11 C10 H10 120.1 . . ?
C10 C11 H11 119.7 . . ?
C10 C11 C12 120.64(11) . . ?
C12 C11 H11 119.7 . . ?
C7 C12 C14 120.43(10) . . ?
C11 C12 C7 119.28(10) . . ?
C11 C12 C14 120.26(10) . . ?
C8 C13 H13A 109.5 . . ?
C8 C13 H13B 109.5 . . ?
C8 C13 H13C 109.5 . . ?
H13A C13 H13B 109.5 . . ?
H13A C13 H13C 109.5 . . ?
H13B C13 H13C 109.5 . . ?
C12 C14 H14A 109.5 . . ?
C12 C14 H14B 109.5 . . ?
C12 C14 H14C 109.5 . . ?
H14A C14 H14B 109.5 . . ?
H14A C14 H14C 109.5 . . ?
H14B C14 H14C 109.5 . . ?
C6 C15 Li2 79.83(7) . 2_655 ?
C6 C15 Li2 79.83(7) . . ?
C16 C15 C6 119.65(10) . . ?
C16 C15 Li2 94.54(7) . . ?
C16 C15 Li2 94.54(7) . 2_655 ?
C20 C15 C6 120.30(10) . . ?
C20 C15 C16 120.04(11) . . ?
C20 C15 Li2 96.35(9) . . ?
C20 C15 Li2 96.35(9) . 2_655 ?
Li2 C15 Li2 0.00(11) 2_655 . ?
C15 C16 C21 121.49(11) . . ?
C17 C16 C15 118.57(14) . . ?
C17 C16 C21 119.90(13) . . ?
C16 C17 H17 119.2 . . ?
C18 C17 C16 121.58(15) . . ?
C18 C17 H17 119.2 . . ?
C17 C18 H18 120.0 . . ?
C17 C18 C19 120.00(13) . . ?
C19 C18 H18 120.0 . . ?
C18 C19 H19 119.5 . . ?
C18 C19 C20 120.92(15) . . ?
C20 C19 H19 119.5 . . ?
C15 C20 C22 121.10(11) . . ?
C19 C20 C15 118.86(13) . . ?
C19 C20 C22 120.04(13) . . ?
C16 C21 H21A 109.5 . . ?
C16 C21 H21B 109.5 . . ?
C16 C21 H21C 109.5 . . ?
H21A C21 H21B 109.5 . . ?
H21A C21 H21C 109.5 . . ?
H21B C21 H21C 109.5 . . ?
C20 C22 H22A 109.5 . . ?
C20 C22 H22B 109.5 . . ?
C20 C22 H22C 109.5 . . ?
H22A C22 H22B 109.5 . . ?
H22A C22 H22C 109.5 . . ?
H22B C22 H22C 109.5 . . ?
C1 Li1 C1 114.59(13) 2_655 . ?
C1 Li1 C2 140.03(11) . 2_655 ?
C1 Li1 C2 30.09(3) 2_655 2_655 ?
C1 Li1 C7 148.51(5) 2_655 . ?
C1 Li1 C7 61.48(3) . . ?
C1 Li1 C7 148.50(5) . 2_655 ?
C1 Li1 C7 61.48(3) 2_655 2_655 ?
C7 Li1 C2 155.88(7) . 2_655 ?
C7 Li1 C2 31.88(3) 2_655 2_655 ?
C7 Li1 C7 139.36(12) 2_655 . ?
Li1 Li1 C1 0(10) 2_655 . ?
Li1 Li1 C1 0(10) 2_655 2_655 ?
Li1 Li1 C2 0(10) 2_655 2_655 ?
Li1 Li1 C7 0(10) 2_655 2_655 ?
Li1 Li1 C7 0(10) 2_655 . ?
C1 Li2 C1 116.50(13) . 2_655 ?
C1 Li2 C6 32.75(3) 2_655 2_655 ?
C1 Li2 C6 142.98(11) . 2_655 ?
C1 Li2 C15 143.95(4) . 2_655 ?
C1 Li2 C15 143.95(4) 2_655 . ?
C1 Li2 C15 66.28(4) . . ?
C1 Li2 C15 66.28(4) 2_655 2_655 ?
C1 Li2 Li1 58.25(6) 2_655 2_655 ?
C1 Li2 Li1 58.25(6) . 2_655 ?
C15 Li2 C6 34.43(3) 2_655 2_655 ?
C15 Li2 C6 148.89(8) . 2_655 ?
C15 Li2 C15 134.59(12) 2_655 . ?
Li1 Li2 C6 87.67(6) 2_655 2_655 ?
Li1 Li2 C15 112.71(6) 2_655 . ?
Li1 Li2 C15 112.71(6) 2_655 2_655 ?
Li2 Li2 C1 0(10) 2_655 2_655 ?
Li2 Li2 C1 0(10) 2_655 . ?
Li2 Li2 C6 0(10) 2_655 2_655 ?
Li2 Li2 C15 0(6) 2_655 2_655 ?
Li2 Li2 C15 0(10) 2_655 . ?
Li2 Li2 Li1 0(10) 2_655 2_655 ?
F1B C23B C4 111.05(14) . . ?
F2B C23B C4 114.51(19) . . ?
F2B C23B F1B 107.01(17) . . ?
F2B C23B F3B 107.2(2) . . ?
F3B C23B C4 112.4(2) . . ?
F3B C23B F1B 103.96(19) . . ?
F1A C23A C4 117.6(9) . . ?
F1A C23A F2A 103.0(11) . . ?
F1A C23A F3A 103.9(12) . . ?
F2A C23A C4 114.5(9) . . ?
F2A C23A F3A 104.0(12) . . ?
F3A C23A C4 112.4(8) . . ?
F1C C23C C4 112.3(4) . . ?
F1C C23C F2C 103.1(5) . . ?
F3C C23C C4 117.1(6) . . ?
F3C C23C F1C 110.4(6) . . ?
F3C C23C F2C 103.8(7) . . ?
F2C C23C C4 108.8(6) . . ?

loop_
_geom_bond_atom_site_label_1
_geom_bond_atom_site_label_2
_geom_bond_distance
_geom_bond_site_symmetry_2
_geom_bond_publ_flag
C1 C2 1.4152(14) . ?
C1 C6 1.4160(14) . ?
C1 Li1 2.1985(17) 2_655 ?
C1 Li1 2.1985(17) . ?
C1 Li2 2.1754(17) . ?
C1 Li2 2.1754(17) 2_655 ?
C2 C3 1.3946(14) . ?
C2 C7 1.5025(14) . ?
C3 H3 0.9500 . ?
C3 C4 1.3867(14) . ?
C4 C5 1.3882(15) . ?
C4 C23B 1.4920(14) . ?
C4 C23A 1.4920(14) . ?
C4 C23C 1.4920(14) . ?
C5 H5 0.9500 . ?
C5 C6 1.3967(14) . ?
C6 C15 1.5035(14) . ?
C7 C8 1.4055(15) . ?
C7 C12 1.4053(15) . ?
C7 Li1 2.6635(13) 2_655 ?
C7 Li1 2.6635(13) . ?
C8 C9 1.3913(16) . ?
C8 C13 1.5065(16) . ?
C9 H9 0.9500 . ?
C9 C10 1.3789(19) . ?
C10 H10 0.9500 . ?
C10 C11 1.3827(18) . ?
C11 H11 0.9500 . ?
C11 C12 1.3953(16) . ?
C12 C14 1.5130(16) . ?
C13 H13A 0.9800 . ?
C13 H13B 0.9800 . ?
C13 H13C 0.9800 . ?
C14 H14A 0.9800 . ?
C14 H14B 0.9800 . ?
C14 H14C 0.9800 . ?
C15 C16 1.4081(16) . ?
C15 C20 1.4055(16) . ?
C15 Li2 2.4245(14) 2_655 ?
C15 Li2 2.4245(14) . ?
C16 C17 1.3923(19) . ?
C16 C21 1.500(2) . ?
C17 H17 0.9500 . ?
C17 C18 1.370(3) . ?
C18 H18 0.9500 . ?
C18 C19 1.374(3) . ?
C19 H19 0.9500 . ?
C19 C20 1.3994(19) . ?
C20 C22 1.504(2) . ?
C21 H21A 0.9800 . ?
C21 H21B 0.9800 . ?
C21 H21C 0.9800 . ?
C22 H22A 0.9800 . ?
C22 H22B 0.9800 . ?
C22 H22C 0.9800 . ?
Li1 Li1 0.000000(3) 2_655 ?
Li2 Li2 0.000(5) 2_655 ?
C23B F1B 1.352(2) . ?
C23B F2B 1.321(3) . ?
C23B F3B 1.339(3) . ?
C23A F1A 1.315(12) . ?
C23A F2A 1.357(12) . ?
C23A F3A 1.365(12) . ?
C23C F1C 1.331(7) . ?
C23C F3C 1.291(10) . ?
C23C F2C 1.355(9) . ?

loop_
_geom_torsion_atom_site_label_1
_geom_torsion_atom_site_label_2
_geom_torsion_atom_site_label_3
_geom_torsion_atom_site_label_4
_geom_torsion
_geom_torsion_site_symmetry_1
_geom_torsion_site_symmetry_2
_geom_torsion_site_symmetry_3
_geom_torsion_site_symmetry_4
_geom_torsion_publ_flag
C1 C2 C3 C4 -0.85(15) . . . . ?
C1 C2 C7 C8 97.11(12) . . . . ?
C1 C2 C7 C12 -84.71(12) . . . . ?
C1 C2 C7 Li1 -12.11(9) . . . . ?
C1 C2 C7 Li1 -12.11(9) . . . 2_655 ?
C1 C6 C15 C16 72.64(13) . . . . ?
C1 C6 C15 C20 -108.25(12) . . . . ?
C1 C6 C15 Li2 -16.80(9) . . . 2_655 ?
C1 C6 C15 Li2 -16.80(9) . . . . ?
C2 C1 C6 C5 0.41(14) . . . . ?
C2 C1 C6 C15 -178.98(9) . . . . ?
C2 C3 C4 C5 0.33(15) . . . . ?
C2 C3 C4 C23B 177.31(10) . . . . ?
C2 C3 C4 C23A 177.31(10) . . . . ?
C2 C3 C4 C23C 177.31(10) . . . . ?
C2 C7 C8 C9 178.97(10) . . . . ?
C2 C7 C8 C13 1.04(15) . . . . ?
C2 C7 C12 C11 -178.50(10) . . . . ?
C2 C7 C12 C14 -0.36(16) . . . . ?
C3 C2 C7 C8 -85.83(12) . . . . ?
C3 C2 C7 C12 92.35(12) . . . . ?
C3 C2 C7 Li1 164.95(9) . . . 2_655 ?
C3 C2 C7 Li1 164.95(9) . . . . ?
C3 C4 C5 C6 0.50(15) . . . . ?
C3 C4 C23B F1B -87.6(3) . . . . ?
C3 C4 C23B F2B 151.1(3) . . . . ?
C3 C4 C23B F3B 28.4(3) . . . . ?
C3 C4 C23A F1A -47.7(13) . . . . ?
C3 C4 C23A F2A -168.9(12) . . . . ?
C3 C4 C23A F3A 72.8(12) . . . . ?
C3 C4 C23C F1C -117.4(8) . . . . ?
C3 C4 C23C F3C 11.9(8) . . . . ?
C3 C4 C23C F2C 129.1(6) . . . . ?
C4 C5 C6 C1 -0.90(15) . . . . ?
C4 C5 C6 C15 178.51(9) . . . . ?
C5 C4 C23B F1B 89.4(3) . . . . ?
C5 C4 C23B F2B -31.9(3) . . . . ?
C5 C4 C23B F3B -154.6(3) . . . . ?
C5 C4 C23A F1A 129.2(13) . . . . ?
C5 C4 C23A F2A 8.1(12) . . . . ?
C5 C4 C23A F3A -110.2(12) . . . . ?
C5 C4 C23C F1C 59.5(9) . . . . ?
C5 C4 C23C F3C -171.2(8) . . . . ?
C5 C4 C23C F2C -54.0(7) . . . . ?
C5 C6 C15 C16 -106.78(11) . . . . ?
C5 C6 C15 C20 72.32(13) . . . . ?
C5 C6 C15 Li2 163.77(9) . . . 2_655 ?
C5 C6 C15 Li2 163.77(9) . . . . ?
C6 C1 C2 C3 0.47(14) . . . . ?
C6 C1 C2 C7 177.35(8) . . . . ?
C6 C15 C16 C17 177.21(11) . . . . ?
C6 C15 C16 C21 -0.85(17) . . . . ?
C6 C15 C20 C19 -177.81(11) . . . . ?
C6 C15 C20 C22 2.08(17) . . . . ?
C7 C2 C3 C4 -177.78(9) . . . . ?
C7 C8 C9 C10 -0.55(17) . . . . ?
C8 C7 C12 C11 -0.30(16) . . . . ?
C8 C7 C12 C14 177.84(11) . . . . ?
C8 C9 C10 C11 -0.21(19) . . . . ?
C9 C10 C11 C12 0.72(19) . . . . ?
C10 C11 C12 C7 -0.46(18) . . . . ?
C10 C11 C12 C14 -178.61(12) . . . . ?
C12 C7 C8 C9 0.80(15) . . . . ?
C12 C7 C8 C13 -177.12(10) . . . . ?
C13 C8 C9 C10 177.39(11) . . . . ?
C15 C16 C17 C18 0.9(2) . . . . ?
C16 C15 C20 C19 1.29(17) . . . . ?
C16 C15 C20 C22 -178.82(11) . . . . ?
C16 C17 C18 C19 0.7(3) . . . . ?
C17 C18 C19 C20 -1.4(3) . . . . ?
C18 C19 C20 C15 0.3(2) . . . . ?
C18 C19 C20 C22 -179.54(14) . . . . ?
C20 C15 C16 C17 -1.90(17) . . . . ?
C20 C15 C16 C21 -179.96(11) . . . . ?
C21 C16 C17 C18 178.99(15) . . . . ?
Li1 C1 C2 C3 -162.27(9) 2_655 . . . ?
Li1 C1 C2 C3 -162.27(9) . . . . ?
Li1 C1 C2 C7 14.60(10) 2_655 . . . ?
Li1 C1 C2 C7 14.60(10) . . . . ?
Li1 C1 C6 C5 151.41(12) 2_655 . . . ?
Li1 C1 C6 C5 151.41(12) . . . . ?
Li1 C1 C6 C15 -27.98(18) . . . . ?
Li1 C1 C6 C15 -27.98(18) 2_655 . . . ?
Li1 C7 C8 C9 -91.20(12) 2_655 . . . ?
Li1 C7 C8 C9 -91.20(12) . . . . ?
Li1 C7 C8 C13 90.88(12) . . . . ?
Li1 C7 C8 C13 90.88(12) 2_655 . . . ?
Li1 C7 C12 C11 110.04(10) . . . . ?
Li1 C7 C12 C11 110.04(10) 2_655 . . . ?
Li1 C7 C12 C14 -71.82(11) 2_655 . . . ?
Li1 C7 C12 C14 -71.82(11) . . . . ?
Li2 C1 C2 C3 144.34(15) 2_655 . . . ?
Li2 C1 C2 C3 144.34(15) . . . . ?
Li2 C1 C2 C7 -38.8(2) . . . . ?
Li2 C1 C2 C7 -38.8(2) 2_655 . . . ?
Li2 C1 C6 C5 -162.12(9) . . . . ?
Li2 C1 C6 C5 -162.12(9) 2_655 . . . ?
Li2 C1 C6 C15 18.49(10) . . . . ?
Li2 C1 C6 C15 18.49(10) 2_655 . . . ?
Li2 C15 C16 C17 -101.92(13) . . . . ?
Li2 C15 C16 C17 -101.92(13) 2_655 . . . ?
Li2 C15 C16 C21 80.02(13) . . . . ?
Li2 C15 C16 C21 80.02(13) 2_655 . . . ?
Li2 C15 C20 C19 100.29(11) . . . . ?
Li2 C15 C20 C19 100.29(11) 2_655 . . . ?
Li2 C15 C20 C22 -79.83(12) . . . . ?
Li2 C15 C20 C22 -79.83(12) 2_655 . . . ?
C23B C4 C5 C6 -176.50(9) . . . . ?
C23A C4 C5 C6 -176.50(9) . . . . ?
C23C C4 C5 C6 -176.50(9) . . . . ?

loop_
_exptl_oxdiff_crystal_face_indexfrac_h
_exptl_oxdiff_crystal_face_indexfrac_k
_exptl_oxdiff_crystal_face_indexfrac_l
_exptl_oxdiff_crystal_face_x
_exptl_oxdiff_crystal_face_y
_exptl_oxdiff_crystal_face_z
7.9885 4.9926 -7.9909 0.1650 0.4472 0.9141
-7.9885 -4.9926 7.9909 -0.1650 -0.4472 -0.9141
4.9956 -8.9913 -4.9927 0.9831 -0.2596 0.0921
5.9941 -7.9926 -4.9925 0.9171 -0.2783 0.2148
-3.9970 8.9911 4.9931 -0.9766 0.1964 -0.0090
4.9927 1.9973 5.9963 -0.4688 -0.7748 0.4567
-8.9869 -4.9928 0.9966 0.2444 0.2551 -0.9527
7.9906 -3.9975 -7.9897 0.8182 0.0471 0.5584
-1.9990 7.9913 -4.9974 -0.2967 0.9385 0.1817
-0.9993 3.9953 -7.9939 0.1785 0.9714 0.1259
0.9961 10.9877 -0.0011 -0.7918 0.4258 0.5179
1.9951 9.9885 -2.9980 -0.5344 0.5921 0.5807
6.9924 -5.9951 -7.9898 0.9568 0.0213 0.3962
-3.9928 -8.9890 5.9945 0.2704 -0.6952 -0.7267
-3.9971 9.9899 2.9947 -0.9303 0.4234 0.0433
-5.9941 7.9927 5.9916 -0.9765 0.1870 -0.2212
